data_1529562
loop_
_publ_author_name
'Andrews-Allen, E.M.'
'Robinson, W.R.'

_publ_section_title
;
 Crystal structures of a cesium iron(III) phosphate, Cs3 Fe4 (P O4)5, and
 a cesium iron(III) oxyphosphate, Cs7 Fe7 (P O4)8 O2
;
_journal_name_full 'Journal of Solid State Chemistry'
_journal_page_first 88
_journal_page_last 97
_journal_volume 74
_journal_year 1988
_chemical_formula_sum 'Cs3 Fe4 O20 P5'
_chemical_name_systematic 'Cs3 Fe4 (P O4)5'
_space_group_IT_number 56
_symmetry_space_group_name_Hall '-P 2ab 2ac'
_symmetry_space_group_name_H-M 'P c c n'
_cell_angle_alpha 90
_cell_angle_beta 90
_cell_angle_gamma 90
_cell_formula_units_Z 4
_cell_length_a 9.838
_cell_length_b 13.913
_cell_length_c 14.076
_cell_volume 1926.668
_citation_journal_id_ASTM JSSCBI
_cod_data_source_file Andrews-Allen_JSSCBI_1988_1623.cif
_cod_data_source_block Cs3Fe4O20P5
_cod_database_code 1529562

loop_
_symmetry_equiv_pos_as_xyz
x,y,z
-x+1/2,-y+1/2,z
x+1/2,-y,-z+1/2
-x,y+1/2,-z+1/2
-x,-y,-z
x-1/2,y-1/2,-z
-x-1/2,y,z-1/2
x,-y-1/2,z-1/2

loop_
_atom_site_label
_atom_site_type_symbol
_atom_site_fract_x
_atom_site_fract_y
_atom_site_fract_z
_atom_site_occupancy
_atom_site_U_iso_or_equiv
P1 P+5 0.3597 0.3781 0.0235 1 0.0
P3 P+5 0.25 0.75 0.4006 1 0.0
O7 O-2 0.5384 0.509 0.2606 1 0.0
O4 O-2 0.453 0.3934 0.1067 1 0.0
O8 O-2 0.3 0.4785 0.3051 1 0.0
P2 P+5 0.4422 0.4843 0.3416 1 0.0
O1 O-2 0.369 0.467 -0.0379 1 0.0
O10 O-2 0.132 0.7715 0.4679 1 0.0
O6 O-2 0.482 0.3851 0.3823 1 0.0
Cs2 Cs+1 0.25 0.25 0.263 1 0.0
O9 O-2 0.213 0.6668 0.3354 1 0.0
Fe2 Fe+3 0.4625 0.3376 0.5088 1 0.0
O2 O-2 0.216 0.3697 0.059 1 0.0
Fe1 Fe+3 0.1257 0.5439 0.3497 1 0.0
O3 O-2 0.397 0.2917 -0.0354 1 0.0
O5 O-2 0.456 0.5586 0.4206 1 0.0
Cs1 Cs+1 0.1883 0.88792 0.1268 1 0.0
